data_7247989
loop_
_publ_author_name
'Takahara, Kazuma'
'Horino, Yuki'
'Wada, Koki'
'Sakata, Hiromu'
'Tomita, Daichi'
'Sunatsuki, Yukinari'
'Isobe, Hiroshi'
'Kojima, Masaaki'
'Suzuki, Takayoshi'

_publ_section_title
;
 The effect of solvent molecules on crystallisation of heterotrinuclear
 MII--TbIII--MII complexes with tripodal nonadentate ligands
;
_journal_issue 7
_journal_name_full CrystEngComm
_journal_page_first 1004
_journal_page_last 1014
_journal_paper_doi 10.1039/D3CE01192E
_journal_volume 26
_journal_year 2024
_chemical_formula_moiety 'C66 H84 N7 O19 Tb Zn2'
_chemical_formula_sum 'C66 H84 N7 O19 Tb Zn2'
_chemical_formula_weight 1569.11
_space_group_crystal_system monoclinic
_space_group_IT_number 14
_space_group_name_Hall '-P 2yn'
_space_group_name_H-M_alt 'P 1 21/n 1'
_atom_sites_solution_hydrogens geom
_atom_sites_solution_primary direct
_atom_sites_solution_secondary difmap
_audit_update_record
;
2023-10-25 deposited with the CCDC.	2024-01-10 downloaded from the CCDC.
;
_cell_angle_alpha 90.0000
_cell_angle_beta 110.387(2)
_cell_angle_gamma 90.0000
_cell_formula_units_Z 4
_cell_length_a 15.6078(8)
_cell_length_b 19.1265(10)
_cell_length_c 24.1307(8)
_cell_measurement_reflns_used 41928
_cell_measurement_temperature 188
_cell_measurement_theta_max 27.52
_cell_measurement_theta_min 3.13
_cell_volume 6752.3(5)
_computing_cell_refinement 'RAPID AUTO'
_computing_data_collection 'RAPID AUTO (Rigaku, ????)'
_computing_data_reduction 'RAPID AUTO'
_computing_molecular_graphics 'CrystalStructure 4.3'
_computing_publication_material 'CrystalStructure 4.3 (Rigaku, 2018)'
_computing_structure_refinement 'SHELXL Version 2014/7 (Sheldrick, 2008)'
_computing_structure_solution 'SHELXT Version 2014/5 (Sheldrick, 2014)'
_diffrn_ambient_temperature 188
_diffrn_detector_area_resol_mean 10.000
_diffrn_measured_fraction_theta_full 0.997
_diffrn_measured_fraction_theta_max 0.927
_diffrn_measurement_device_type 'Rigaku R-AXIS RAPID'
_diffrn_measurement_method \w
_diffrn_radiation_type 'Mo K\a'
_diffrn_radiation_wavelength 0.71075
_diffrn_reflns_av_R_equivalents 0.0538
_diffrn_reflns_av_unetI/netI 0.0359
_diffrn_reflns_Laue_measured_fraction_full 0.997
_diffrn_reflns_Laue_measured_fraction_max 0.927
_diffrn_reflns_limit_h_max 20
_diffrn_reflns_limit_h_min -20
_diffrn_reflns_limit_k_max 23
_diffrn_reflns_limit_k_min -24
_diffrn_reflns_limit_l_max 27
_diffrn_reflns_limit_l_min -30
_diffrn_reflns_number 64877
_diffrn_reflns_point_group_measured_fraction_full 0.997
_diffrn_reflns_point_group_measured_fraction_max 0.927
_diffrn_reflns_theta_full 25.242
_diffrn_reflns_theta_max 28.234
_diffrn_reflns_theta_min 3.309
_diffrn_standards_number 0
_exptl_absorpt_coefficient_mu 1.816
_exptl_absorpt_correction_T_max 0.336
_exptl_absorpt_correction_T_min 0.184
_exptl_absorpt_correction_type multi-scan
_exptl_absorpt_process_details 'ABSCOR (Rigaku, 1995)'
_exptl_crystal_colour yellow
_exptl_crystal_density_diffrn 1.543
_exptl_crystal_density_method 'not measured'
_exptl_crystal_description block
_exptl_crystal_F_000 3224.00
_exptl_crystal_size_max 0.800
_exptl_crystal_size_mid 0.800
_exptl_crystal_size_min 0.600
_refine_diff_density_max 2.58
_refine_diff_density_min -1.08
_refine_ls_extinction_method none
_refine_ls_goodness_of_fit_ref 1.036
_refine_ls_hydrogen_treatment constr
_refine_ls_number_parameters 868
_refine_ls_number_reflns 15445
_refine_ls_number_restraints 1
_refine_ls_R_factor_all 0.0410
_refine_ls_R_factor_gt 0.0366
_refine_ls_shift/su_max 0.002
_refine_ls_structure_factor_coef Fsqd
_refine_ls_weighting_details 'w = 1/[\s^2^(Fo^2^)+(0.0490P)^2^+11.6356P] where P=(Fo^2^+2Fc^2^)/3'
_refine_ls_weighting_scheme calc
_refine_ls_wR_factor_gt 0.0997
_refine_ls_wR_factor_ref 0.1022
_reflns_Friedel_coverage 0.000
_reflns_number_gt 13957
_reflns_number_total 15445
_reflns_threshold_expression F^2^>2.0\s(F^2^)
_cod_data_source_file d3ce01192e2.cif
_cod_data_source_block 160315a
_cod_depositor_comments 'Adding full bibliography for 7247989--7247998.cif.'
_cod_database_code 7247989

loop_
_space_group_symop_id
_space_group_symop_operation_xyz
1 +X,+Y,+Z
2 1/2-X,1/2+Y,1/2-Z
3 -X,-Y,-Z
4 -1/2+X,-1/2-Y,-1/2+Z

loop_
_atom_site_label
_atom_site_type_symbol
_atom_site_fract_x
_atom_site_fract_y
_atom_site_fract_z
_atom_site_U_iso_or_equiv
_atom_site_adp_type
_atom_site_occupancy
_atom_site_site_symmetry_order
_atom_site_calc_flag
_atom_site_refinement_flags_posn
_atom_site_refinement_flags_adp
_atom_site_refinement_flags_occupancy
_atom_site_disorder_assembly
_atom_site_disorder_group
Tb1 Tb 0.39999(2) 0.27541(2) 0.77382(2) 0.02188(5) Uani 1 1 d . . . . .
Zn1 Zn 0.27026(2) 0.35729(2) 0.84266(2) 0.02113(8) Uani 1 1 d . . . . .
Zn2 Zn 0.53212(2) 0.19680(2) 0.70624(2) 0.02132(8) Uani 1 1 d . . . . .
O1 O 0.34397(15) 0.13768(11) 0.79131(9) 0.0257(4) Uani 1 1 d . . . . .
O2 O 0.29810(14) 0.25238(11) 0.82972(9) 0.0234(4) Uani 1 1 d . . . . .
O3 O 0.31751(14) 0.34289(11) 0.65891(9) 0.0270(4) Uani 1 1 d . . . . .
O4 O 0.27237(13) 0.35358(11) 0.75435(8) 0.0235(4) Uani 1 1 d . . . . .
O5 O 0.57011(14) 0.32824(11) 0.84917(9) 0.0271(4) Uani 1 1 d . . . . .
O6 O 0.40950(13) 0.35752(10) 0.85162(8) 0.0224(4) Uani 1 1 d . . . . .
O7 O 0.48179(16) 0.21264(12) 0.88952(9) 0.0295(5) Uani 1 1 d . . . . .
O8 O 0.51450(13) 0.18816(10) 0.79079(8) 0.0230(4) Uani 1 1 d . . . . .
O9 O 0.44755(15) 0.41886(11) 0.74972(9) 0.0283(4) Uani 1 1 d . . . . .
O10 O 0.51159(13) 0.30122(11) 0.72693(9) 0.0233(4) Uani 1 1 d . . . . .
O11 O 0.23171(14) 0.21626(12) 0.69459(9) 0.0277(5) Uani 1 1 d . . . . .
O12 O 0.39250(13) 0.20366(11) 0.68841(8) 0.0217(4) Uani 1 1 d . . . . .
O13 O 0.4418(4) 0.1769(2) 0.4112(3) 0.1123(18) Uani 1 1 d . . . . .
O14 O 0.3636(2) 0.0947(2) 0.43019(16) 0.0703(10) Uani 1 1 d . . . . .
O15 O 0.3584(3) 0.1137(3) 0.34112(17) 0.0852(12) Uani 1 1 d . . . . .
O16 O 0.7466(5) 0.2701(4) 0.5719(3) 0.138(2) Uani 1 1 d . . . . .
O17 O 0.5927(5) 0.3428(4) 0.5230(4) 0.145(3) Uani 1 1 d . . . . .
O18 O 0.4294(5) 0.2865(3) 0.4781(2) 0.125(2) Uani 1 1 d . . . . .
O19 O 0.4159(3) 0.2152(3) 0.2687(2) 0.0947(14) Uani 1 1 d . . . . .
N1 N 0.23000(17) 0.31963(13) 0.91490(11) 0.0260(5) Uani 1 1 d . . . . .
N2 N 0.13426(17) 0.39054(14) 0.80707(11) 0.0270(5) Uani 1 1 d . . . . .
N3 N 0.29474(17) 0.45460(13) 0.88614(11) 0.0248(5) Uani 1 1 d . . . . .
N4 N 0.58738(17) 0.09418(14) 0.72338(11) 0.0263(5) Uani 1 1 d . . . . .
N5 N 0.65996(17) 0.22973(14) 0.70536(12) 0.0275(5) Uani 1 1 d . . . . .
N6 N 0.50591(17) 0.17392(14) 0.61568(11) 0.0265(5) Uani 1 1 d . . . . .
N7 N 0.3853(2) 0.1282(2) 0.39378(18) 0.0515(9) Uani 1 1 d . . . . .
C1 C 0.0941(2) 0.47268(19) 0.94257(15) 0.0344(7) Uani 1 1 d . . . . .
H1A H 0.0465 0.4413 0.9459 0.041 Uiso 1 1 calc R U . . .
H1B H 0.0657 0.5147 0.9206 0.041 Uiso 1 1 calc R U . . .
H1C H 0.1349 0.4860 0.9822 0.041 Uiso 1 1 calc R U . . .
C2 C 0.1504(2) 0.43440(17) 0.90911(13) 0.0268(6) Uani 1 1 d . . . . .
C3 C 0.2000(2) 0.37367(17) 0.94862(13) 0.0288(6) Uani 1 1 d . . . . .
H3A H 0.2540 0.3919 0.9808 0.035 Uiso 1 1 calc R U . . .
H3B H 0.1587 0.3519 0.9668 0.035 Uiso 1 1 calc R U . . .
C4 C 0.2116(2) 0.25620(17) 0.92450(14) 0.0299(6) Uani 1 1 d . . . . .
H4 H 0.1802 0.2492 0.9514 0.036 Uiso 1 1 calc R U . . .
C5 C 0.2348(2) 0.19420(16) 0.89768(14) 0.0302(7) Uani 1 1 d . . . . .
C6 C 0.2148(3) 0.12963(19) 0.91940(17) 0.0432(9) Uani 1 1 d . . . . .
H6 H 0.1854 0.1290 0.9479 0.052 Uiso 1 1 calc R U . . .
C7 C 0.2382(3) 0.06795(19) 0.89904(18) 0.0477(10) Uani 1 1 d . . . . .
H7 H 0.2250 0.0248 0.9138 0.057 Uiso 1 1 calc R U . . .
C8 C 0.2825(3) 0.06788(17) 0.85571(15) 0.0360(7) Uani 1 1 d . . . . .
H8 H 0.2991 0.0249 0.8425 0.043 Uiso 1 1 calc R U . . .
C9 C 0.3008(2) 0.13042(16) 0.83333(13) 0.0265(6) Uani 1 1 d . . . . .
C10 C 0.3560(2) 0.07552(17) 0.76125(14) 0.0320(7) Uani 1 1 d . . . . .
H10A H 0.2968 0.0525 0.7427 0.038 Uiso 1 1 calc R U . . .
H10B H 0.3979 0.0436 0.7898 0.038 Uiso 1 1 calc R U . . .
H10C H 0.3815 0.0881 0.7308 0.038 Uiso 1 1 calc R U . . .
C11 C 0.2780(2) 0.19525(15) 0.85323(12) 0.0233(6) Uani 1 1 d . . . . .
C12 C 0.0867(2) 0.40640(19) 0.85071(14) 0.0327(7) Uani 1 1 d . . . . .
H12A H 0.0377 0.4411 0.8329 0.039 Uiso 1 1 calc R U . . .
H12B H 0.0575 0.3631 0.8580 0.039 Uiso 1 1 calc R U . . .
C13 C 0.0921(2) 0.40383(17) 0.75319(13) 0.0285(6) Uani 1 1 d . . . . .
H13 H 0.0321 0.4220 0.7439 0.034 Uiso 1 1 calc R U . . .
C14 C 0.1241(2) 0.39485(16) 0.70212(13) 0.0267(6) Uani 1 1 d . . . . .
C15 C 0.0631(2) 0.41399(19) 0.64702(14) 0.0361(8) Uani 1 1 d . . . . .
H15 H 0.0040 0.4303 0.6437 0.043 Uiso 1 1 calc R U . . .
C16 C 0.0867(3) 0.4097(2) 0.59628(14) 0.0422(9) Uani 1 1 d . . . . .
H16 H 0.0433 0.4237 0.5594 0.051 Uiso 1 1 calc R U . . .
C17 C 0.1715(2) 0.38582(18) 0.59796(13) 0.0336(7) Uani 1 1 d . . . . .
H17 H 0.1864 0.3826 0.5631 0.040 Uiso 1 1 calc R U . . .
C18 C 0.2325(2) 0.36712(15) 0.65148(12) 0.0247(6) Uani 1 1 d . . . . .
C19 C 0.3522(2) 0.34939(18) 0.60986(14) 0.0329(7) Uani 1 1 d . . . . .
H19A H 0.4133 0.3287 0.6214 0.040 Uiso 1 1 calc R U . . .
H19B H 0.3553 0.3989 0.6004 0.040 Uiso 1 1 calc R U . . .
H19C H 0.3110 0.3249 0.5751 0.040 Uiso 1 1 calc R U . . .
C20 C 0.2109(2) 0.37151(14) 0.70514(12) 0.0227(6) Uani 1 1 d . . . . .
C21 C 0.2166(2) 0.48758(16) 0.89792(14) 0.0296(6) Uani 1 1 d . . . . .
H21A H 0.1824 0.5171 0.8637 0.036 Uiso 1 1 calc R U . . .
H21B H 0.2407 0.5185 0.9329 0.036 Uiso 1 1 calc R U . . .
C22 C 0.3706(2) 0.48468(16) 0.90982(13) 0.0270(6) Uani 1 1 d . . . . .
H22 H 0.3707 0.5254 0.9323 0.032 Uiso 1 1 calc R U . . .
C23 C 0.4571(2) 0.46360(16) 0.90625(12) 0.0251(6) Uani 1 1 d . . . . .
C24 C 0.5302(2) 0.50931(17) 0.93254(14) 0.0315(7) Uani 1 1 d . . . . .
H24 H 0.5208 0.5502 0.9520 0.038 Uiso 1 1 calc R U . . .
C25 C 0.6152(2) 0.49535(18) 0.93037(14) 0.0334(7) Uani 1 1 d . . . . .
H25 H 0.6638 0.5272 0.9480 0.040 Uiso 1 1 calc R U . . .
C26 C 0.6317(2) 0.43478(17) 0.90251(13) 0.0282(6) Uani 1 1 d . . . . .
H26 H 0.6908 0.4259 0.9010 0.034 Uiso 1 1 calc R U . . .
C27 C 0.5620(2) 0.38922(16) 0.87777(12) 0.0238(6) Uani 1 1 d . . . . .
C28 C 0.6588(2) 0.30465(19) 0.85535(15) 0.0349(7) Uani 1 1 d . . . . .
H28A H 0.6942 0.2972 0.8973 0.042 Uiso 1 1 calc R U . . .
H28B H 0.6894 0.3398 0.8392 0.042 Uiso 1 1 calc R U . . .
H28C H 0.6544 0.2606 0.8338 0.042 Uiso 1 1 calc R U . . .
C29 C 0.47276(19) 0.40250(15) 0.87796(12) 0.0228(6) Uani 1 1 d . . . . .
C30 C 0.7235(2) 0.0853(2) 0.61710(16) 0.0402(8) Uani 1 1 d . . . . .
H30A H 0.7423 0.1195 0.5933 0.048 Uiso 1 1 calc R U . . .
H30B H 0.6904 0.0469 0.5917 0.048 Uiso 1 1 calc R U . . .
H30C H 0.7777 0.0667 0.6481 0.048 Uiso 1 1 calc R U . . .
C31 C 0.6597(2) 0.12148(18) 0.64609(14) 0.0299(6) Uani 1 1 d . . . . .
C32 C 0.6194(2) 0.06522(17) 0.67629(14) 0.0307(7) Uani 1 1 d . . . . .
H32A H 0.5673 0.0421 0.6458 0.037 Uiso 1 1 calc R U . . .
H32B H 0.6665 0.0292 0.6940 0.037 Uiso 1 1 calc R U . . .
C33 C 0.6120(2) 0.06195(16) 0.77298(14) 0.0289(6) Uani 1 1 d . . . . .
H33 H 0.6460 0.0202 0.7752 0.035 Uiso 1 1 calc R U . . .
C34 C 0.5939(2) 0.08168(16) 0.82736(13) 0.0277(6) Uani 1 1 d . . . . .
C35 C 0.6275(2) 0.03668(19) 0.87635(15) 0.0361(7) Uani 1 1 d . . . . .
H35 H 0.6607 -0.0039 0.8733 0.043 Uiso 1 1 calc R U . . .
C36 C 0.6135(3) 0.0502(2) 0.92914(15) 0.0423(9) Uani 1 1 d . . . . .
H36 H 0.6376 0.0190 0.9615 0.051 Uiso 1 1 calc R U . . .
C37 C 0.5643(2) 0.1090(2) 0.93526(14) 0.0368(8) Uani 1 1 d . . . . .
H37 H 0.5539 0.1176 0.9712 0.044 Uiso 1 1 calc R U . . .
C38 C 0.5315(2) 0.15394(17) 0.88856(13) 0.0276(6) Uani 1 1 d . . . . .
C39 C 0.4695(3) 0.23127(19) 0.94464(14) 0.0366(8) Uani 1 1 d . . . . .
H39A H 0.5294 0.2387 0.9754 0.044 Uiso 1 1 calc R U . . .
H39B H 0.4375 0.1934 0.9567 0.044 Uiso 1 1 calc R U . . .
H39C H 0.4334 0.2743 0.9391 0.044 Uiso 1 1 calc R U . . .
C40 C 0.54610(19) 0.14218(16) 0.83315(12) 0.0241(6) Uani 1 1 d . . . . .
C41 C 0.7157(2) 0.17442(18) 0.69158(15) 0.0314(7) Uani 1 1 d . . . . .
H41A H 0.7503 0.1494 0.7285 0.038 Uiso 1 1 calc R U . . .
H41B H 0.7607 0.1966 0.6766 0.038 Uiso 1 1 calc R U . . .
C42 C 0.6862(2) 0.29261(18) 0.70311(14) 0.0306(7) Uani 1 1 d . . . . .
H42 H 0.7403 0.2985 0.6941 0.037 Uiso 1 1 calc R U . . .
C43 C 0.6423(2) 0.35589(17) 0.71280(14) 0.0293(6) Uani 1 1 d . . . . .
C44 C 0.6867(2) 0.4192(2) 0.70962(18) 0.0408(8) Uani 1 1 d . . . . .
H44 H 0.7417 0.4183 0.7011 0.049 Uiso 1 1 calc R U . . .
C45 C 0.6515(3) 0.48210(19) 0.71861(19) 0.0440(9) Uani 1 1 d . . . . .
H45 H 0.6818 0.5244 0.7159 0.053 Uiso 1 1 calc R U . . .
C46 C 0.5708(2) 0.48415(18) 0.73179(16) 0.0367(7) Uani 1 1 d . . . . .
H46 H 0.5469 0.5279 0.7382 0.044 Uiso 1 1 calc R U . . .
C47 C 0.5258(2) 0.42332(16) 0.73552(13) 0.0272(6) Uani 1 1 d . . . . .
C48 C 0.4045(2) 0.48286(17) 0.75476(16) 0.0354(7) Uani 1 1 d . . . . .
H48A H 0.3896 0.5091 0.7177 0.042 Uiso 1 1 calc R U . . .
H48B H 0.4460 0.5105 0.7872 0.042 Uiso 1 1 calc R U . . .
H48C H 0.3483 0.4730 0.7628 0.042 Uiso 1 1 calc R U . . .
C49 C 0.5590(2) 0.35739(15) 0.72468(12) 0.0233(6) Uani 1 1 d . . . . .
C50 C 0.5859(2) 0.15954(19) 0.59726(14) 0.0319(7) Uani 1 1 d . . . . .
H50A H 0.6105 0.2041 0.5883 0.038 Uiso 1 1 calc R U . . .
H50B H 0.5664 0.1306 0.5610 0.038 Uiso 1 1 calc R U . . .
C51 C 0.4296(2) 0.16377(15) 0.57708(12) 0.0246(6) Uani 1 1 d . . . . .
H51 H 0.4284 0.1493 0.5392 0.030 Uiso 1 1 calc R U . . .
C52 C 0.3415(2) 0.17225(15) 0.58528(12) 0.0234(6) Uani 1 1 d . . . . .
C53 C 0.2667(2) 0.15960(16) 0.53510(12) 0.0276(6) Uani 1 1 d . . . . .
H53 H 0.2747 0.1472 0.4991 0.033 Uiso 1 1 calc R U . . .
C54 C 0.1804(2) 0.16520(17) 0.53786(13) 0.0320(7) Uani 1 1 d . . . . .
H54 H 0.1291 0.1562 0.5033 0.038 Uiso 1 1 calc R U . . .
C55 C 0.1654(2) 0.18415(16) 0.59098(13) 0.0285(6) Uani 1 1 d . . . . .
H55 H 0.1049 0.1881 0.5914 0.034 Uiso 1 1 calc R U . . .
C56 C 0.23760(19) 0.19641(15) 0.64047(12) 0.0232(6) Uani 1 1 d . . . . .
C57 C 0.1461(2) 0.2099(2) 0.70362(16) 0.0366(7) Uani 1 1 d . . . . .
H57A H 0.1241 0.1616 0.6957 0.044 Uiso 1 1 calc R U . . .
H57B H 0.1013 0.2415 0.6767 0.044 Uiso 1 1 calc R U . . .
H57C H 0.1542 0.2220 0.7446 0.044 Uiso 1 1 calc R U . . .
C58 C 0.32774(19) 0.19079(14) 0.63927(12) 0.0215(5) Uani 1 1 d . . . . .
C60 C 0.8344(5) 0.3052(5) 0.5847(5) 0.133(4) Uani 1 1 d . . . . .
H60A H 0.8516 0.3303 0.6228 0.160 Uiso 1 1 calc R U . . .
H60B H 0.8312 0.3393 0.5532 0.160 Uiso 1 1 calc R U . . .
C61 C 0.6225(13) 0.4456(7) 0.5448(6) 0.287(12) Uani 1 1 d D . . . .
H61A H 0.6135 0.4471 0.5025 0.344 Uiso 1 1 calc R U . . .
H61B H 0.6857 0.4319 0.5672 0.344 Uiso 1 1 calc R U . . .
H61C H 0.6105 0.4919 0.5578 0.344 Uiso 1 1 calc R U . . .
C62 C 0.5640(13) 0.3981(16) 0.5544(7) 0.37(2) Uani 1 1 d D . . . .
H62A H 0.4989 0.4112 0.5353 0.444 Uiso 1 1 calc R U . . .
H62B H 0.5778 0.3876 0.5968 0.444 Uiso 1 1 calc R U . . .
C63 C 0.3378(5) 0.3428(4) 0.3906(3) 0.111(3) Uani 1 1 d . . . . .
H63A H 0.3267 0.3003 0.3664 0.133 Uiso 1 1 calc R U . . .
H63B H 0.3942 0.3652 0.3906 0.133 Uiso 1 1 calc R U . . .
H63C H 0.2864 0.3751 0.3742 0.133 Uiso 1 1 calc R U . . .
C64 C 0.3466(5) 0.3245(4) 0.4513(3) 0.092(2) Uani 1 1 d . . . . .
H64A H 0.3473 0.3676 0.4742 0.111 Uiso 1 1 calc R U . . .
H64B H 0.2938 0.2957 0.4511 0.111 Uiso 1 1 calc R U . . .
C65 C 0.4790(5) 0.3278(4) 0.2752(4) 0.117(3) Uani 1 1 d . . . . .
H65A H 0.4244 0.3488 0.2795 0.140 Uiso 1 1 calc R U . . .
H65B H 0.4713 0.3252 0.2331 0.140 Uiso 1 1 calc R U . . .
H65C H 0.5325 0.3567 0.2959 0.140 Uiso 1 1 calc R U . . .
C66 C 0.4917(5) 0.2607(4) 0.2993(4) 0.103(2) Uani 1 1 d . . . . .
H66A H 0.4982 0.2634 0.3416 0.124 Uiso 1 1 calc R U . . .
H66B H 0.5488 0.2407 0.2970 0.124 Uiso 1 1 calc R U . . .
C67 C 0.8996(6) 0.2519(6) 0.5872(5) 0.168(5) Uani 1 1 d . . . . .
H67A H 0.8887 0.2337 0.5474 0.202 Uiso 1 1 calc R U . . .
H67B H 0.8937 0.2139 0.6129 0.202 Uiso 1 1 calc R U . . .
H67C H 0.9614 0.2716 0.6032 0.202 Uiso 1 1 calc R U . . .

loop_
_atom_site_aniso_label
_atom_site_aniso_U_11
_atom_site_aniso_U_22
_atom_site_aniso_U_33
_atom_site_aniso_U_23
_atom_site_aniso_U_13
_atom_site_aniso_U_12
Tb1 0.02210(8) 0.02392(8) 0.02047(8) -0.00268(5) 0.00850(5) 0.00042(5)
Zn1 0.02069(16) 0.02354(16) 0.01837(15) -0.00331(12) 0.00582(12) -0.00140(12)
Zn2 0.01949(15) 0.02427(17) 0.01983(15) -0.00147(12) 0.00640(12) 0.00042(12)
O1 0.0333(11) 0.0216(10) 0.0244(10) -0.0033(8) 0.0128(8) -0.0021(8)
O2 0.0263(10) 0.0213(10) 0.0235(10) -0.0008(8) 0.0098(8) -0.0019(8)
O3 0.0294(11) 0.0314(11) 0.0196(9) 0.0003(8) 0.0076(8) 0.0039(9)
O4 0.0217(10) 0.0273(10) 0.0182(9) 0.0003(8) 0.0028(7) 0.0021(8)
O5 0.0204(10) 0.0301(11) 0.0284(11) -0.0074(8) 0.0056(8) -0.0027(8)
O6 0.0200(9) 0.0228(10) 0.0225(9) -0.0053(7) 0.0049(7) -0.0045(7)
O7 0.0333(12) 0.0341(12) 0.0200(10) 0.0009(8) 0.0081(8) 0.0006(9)
O8 0.0230(10) 0.0243(10) 0.0196(9) 0.0024(7) 0.0048(7) 0.0011(8)
O9 0.0311(11) 0.0238(10) 0.0311(11) -0.0012(8) 0.0121(9) -0.0016(8)
O10 0.0226(10) 0.0234(10) 0.0236(10) -0.0015(8) 0.0078(8) -0.0042(8)
O11 0.0216(10) 0.0364(12) 0.0240(10) -0.0055(8) 0.0066(8) -0.0005(8)
O12 0.0195(9) 0.0252(10) 0.0177(9) -0.0036(7) 0.0032(7) -0.0011(8)
O13 0.122(4) 0.064(3) 0.184(5) -0.048(3) 0.096(4) -0.034(3)
O14 0.057(2) 0.092(3) 0.070(2) 0.0069(19) 0.0328(17) -0.0010(18)
O15 0.065(2) 0.125(4) 0.061(2) 0.001(2) 0.0150(18) 0.010(2)
O16 0.124(5) 0.165(6) 0.130(5) 0.017(4) 0.050(4) -0.023(4)
O17 0.106(4) 0.176(7) 0.164(7) 0.061(6) 0.060(5) 0.025(4)
O18 0.157(5) 0.089(3) 0.087(3) 0.003(3) -0.012(3) 0.007(3)
O19 0.064(3) 0.107(4) 0.096(3) 0.023(3) 0.006(2) -0.016(2)
N1 0.0283(13) 0.0270(13) 0.0233(12) -0.0031(10) 0.0098(10) -0.0020(10)
N2 0.0239(12) 0.0334(14) 0.0227(12) -0.0062(10) 0.0068(9) -0.0007(10)
N3 0.0260(12) 0.0243(12) 0.0249(12) -0.0032(9) 0.0097(9) 0.0001(10)
N4 0.0230(12) 0.0276(13) 0.0282(13) -0.0013(10) 0.0087(10) 0.0007(10)
N5 0.0211(12) 0.0316(14) 0.0289(13) -0.0022(10) 0.0077(10) -0.0005(10)
N6 0.0253(12) 0.0310(13) 0.0237(12) -0.0010(10) 0.0093(9) 0.0055(10)
N7 0.0403(18) 0.054(2) 0.067(2) -0.0044(18) 0.0276(17) 0.0082(16)
C1 0.0323(17) 0.0412(19) 0.0316(16) -0.0060(14) 0.0135(13) 0.0043(14)
C2 0.0257(14) 0.0312(15) 0.0239(14) -0.0043(11) 0.0090(11) 0.0026(12)
C3 0.0336(16) 0.0331(16) 0.0224(14) -0.0042(12) 0.0133(12) 0.0004(13)
C4 0.0355(17) 0.0332(16) 0.0269(15) -0.0039(12) 0.0183(12) -0.0050(13)
C5 0.0380(17) 0.0246(15) 0.0309(16) -0.0040(12) 0.0157(13) -0.0091(13)
C6 0.067(3) 0.0326(18) 0.045(2) -0.0063(15) 0.0393(19) -0.0161(17)
C7 0.077(3) 0.0273(17) 0.053(2) -0.0021(16) 0.040(2) -0.0152(18)
C8 0.053(2) 0.0209(15) 0.0397(18) -0.0049(13) 0.0235(16) -0.0078(14)
C9 0.0293(15) 0.0255(15) 0.0247(14) -0.0030(11) 0.0092(11) -0.0058(12)
C10 0.0414(18) 0.0262(16) 0.0314(16) -0.0075(12) 0.0163(13) -0.0020(13)
C11 0.0240(14) 0.0234(14) 0.0226(13) -0.0020(11) 0.0081(10) -0.0051(11)
C12 0.0224(14) 0.0460(19) 0.0291(15) -0.0078(14) 0.0081(12) 0.0008(13)
C13 0.0226(14) 0.0310(16) 0.0280(15) -0.0046(12) 0.0038(11) 0.0026(12)
C14 0.0277(15) 0.0263(15) 0.0213(14) -0.0046(11) 0.0027(11) 0.0033(11)
C15 0.0304(16) 0.0444(19) 0.0261(15) -0.0051(13) 0.0005(12) 0.0131(14)
C16 0.0409(19) 0.054(2) 0.0212(15) -0.0018(14) -0.0024(13) 0.0189(17)
C17 0.0421(18) 0.0375(18) 0.0171(13) -0.0014(12) 0.0050(12) 0.0094(14)
C18 0.0284(15) 0.0212(14) 0.0223(14) -0.0015(10) 0.0062(11) 0.0043(11)
C19 0.0401(18) 0.0353(17) 0.0269(15) 0.0041(13) 0.0162(13) 0.0027(14)
C20 0.0266(14) 0.0185(13) 0.0188(13) -0.0019(10) 0.0026(10) 0.0013(10)
C21 0.0306(16) 0.0264(15) 0.0320(16) -0.0047(12) 0.0112(12) 0.0035(12)
C22 0.0332(16) 0.0239(14) 0.0243(14) -0.0060(11) 0.0106(11) -0.0061(12)
C23 0.0274(14) 0.0272(15) 0.0206(13) -0.0043(11) 0.0081(11) -0.0078(11)
C24 0.0358(17) 0.0312(16) 0.0286(15) -0.0110(12) 0.0125(13) -0.0121(13)
C25 0.0336(17) 0.0369(18) 0.0286(15) -0.0094(13) 0.0094(12) -0.0172(14)
C26 0.0238(14) 0.0364(17) 0.0228(14) -0.0008(12) 0.0061(11) -0.0075(12)
C27 0.0257(14) 0.0279(15) 0.0154(12) -0.0012(10) 0.0043(10) -0.0035(11)
C28 0.0231(15) 0.0411(19) 0.0360(17) -0.0053(14) 0.0047(12) 0.0012(13)
C29 0.0236(13) 0.0251(14) 0.0173(12) -0.0013(10) 0.0041(10) -0.0049(11)
C30 0.0339(18) 0.050(2) 0.0413(19) -0.0053(16) 0.0185(15) 0.0105(15)
C31 0.0262(15) 0.0367(17) 0.0288(15) -0.0038(13) 0.0122(12) 0.0032(13)
C32 0.0284(15) 0.0299(16) 0.0338(16) -0.0067(13) 0.0111(12) 0.0034(12)
C33 0.0216(14) 0.0255(15) 0.0371(17) 0.0014(12) 0.0072(12) 0.0017(11)
C34 0.0226(14) 0.0286(15) 0.0282(15) 0.0054(12) 0.0041(11) 0.0001(11)
C35 0.0292(16) 0.0348(18) 0.0380(18) 0.0114(14) 0.0036(13) 0.0050(13)
C36 0.0408(19) 0.048(2) 0.0301(17) 0.0170(15) 0.0018(14) 0.0054(16)
C37 0.0371(18) 0.046(2) 0.0224(15) 0.0062(13) 0.0044(12) -0.0005(15)
C38 0.0253(14) 0.0311(16) 0.0235(14) 0.0013(12) 0.0048(11) -0.0027(12)
C39 0.043(2) 0.0420(19) 0.0228(15) -0.0044(13) 0.0097(13) -0.0021(15)
C40 0.0197(13) 0.0266(14) 0.0218(13) 0.0024(11) 0.0021(10) -0.0033(11)
C41 0.0233(14) 0.0370(17) 0.0356(17) -0.0027(13) 0.0123(12) 0.0027(12)
C42 0.0226(14) 0.0395(18) 0.0315(16) -0.0014(13) 0.0117(12) -0.0042(13)
C43 0.0256(15) 0.0310(16) 0.0321(16) -0.0005(12) 0.0113(12) -0.0046(12)
C44 0.0326(18) 0.0383(19) 0.056(2) -0.0004(16) 0.0215(16) -0.0108(15)
C45 0.042(2) 0.0292(18) 0.064(2) 0.0003(16) 0.0234(18) -0.0140(15)
C46 0.0392(18) 0.0241(16) 0.047(2) -0.0025(14) 0.0150(15) -0.0037(13)
C47 0.0267(15) 0.0278(15) 0.0253(14) 0.0015(11) 0.0070(11) -0.0038(12)
C48 0.0353(17) 0.0267(16) 0.0452(19) 0.0020(14) 0.0153(14) 0.0042(13)
C49 0.0253(14) 0.0255(14) 0.0197(13) 0.0007(10) 0.0085(10) -0.0025(11)
C50 0.0288(16) 0.0419(18) 0.0270(15) -0.0008(13) 0.0124(12) 0.0061(13)
C51 0.0322(15) 0.0233(14) 0.0173(13) 0.0003(10) 0.0072(11) 0.0027(11)
C52 0.0278(14) 0.0204(13) 0.0187(13) -0.0003(10) 0.0038(10) 0.0030(11)
C53 0.0334(16) 0.0278(15) 0.0171(13) -0.0022(11) 0.0030(11) 0.0047(12)
C54 0.0282(15) 0.0329(16) 0.0246(15) -0.0045(12) -0.0039(11) 0.0033(12)
C55 0.0215(14) 0.0296(16) 0.0284(15) -0.0049(12) 0.0011(11) 0.0017(11)
C56 0.0226(13) 0.0224(14) 0.0219(13) -0.0025(10) 0.0044(10) 0.0000(11)
C57 0.0262(16) 0.049(2) 0.0369(18) -0.0076(15) 0.0136(13) -0.0049(14)
C58 0.0236(13) 0.0187(13) 0.0187(12) -0.0005(10) 0.0028(10) 0.0001(10)
C60 0.059(4) 0.139(8) 0.195(10) 0.059(7) 0.035(5) -0.004(4)
C61 0.47(3) 0.266(19) 0.170(12) 0.031(13) 0.161(17) 0.24(2)
C62 0.207(18) 0.76(6) 0.107(10) 0.007(19) 0.011(10) -0.26(3)
C63 0.105(6) 0.118(6) 0.103(5) 0.025(5) 0.028(4) 0.032(5)
C64 0.106(5) 0.093(5) 0.085(4) -0.021(4) 0.042(4) -0.026(4)
C65 0.101(5) 0.080(5) 0.182(8) 0.033(5) 0.064(6) 0.034(4)
C66 0.085(5) 0.096(5) 0.144(7) 0.048(5) 0.059(5) 0.028(4)
C67 0.067(5) 0.225(12) 0.203(11) 0.120(10) 0.035(6) 0.017(6)

loop_
_atom_type_symbol
_atom_type_description
_atom_type_scat_dispersion_real
_atom_type_scat_dispersion_imag
_atom_type_scat_source
C C 0.0033 0.0016
;
International Tables for Crystallography
(Vol. C, Tables 4.2.6.8 and 6.1.1.4)
;
H H 0.0000 0.0000
;
International Tables for Crystallography
(Vol. C, Table 6.1.1.4)
;
N N 0.0061 0.0033
;
International Tables for Crystallography
(Vol. C, Tables 4.2.6.8 and 6.1.1.4)
;
O O 0.0106 0.0060
;
International Tables for Crystallography
(Vol. C, Tables 4.2.6.8 and 6.1.1.4)
;
Tb Tb -0.1723 4.1537
;
International Tables for Crystallography
(Vol. C, Tables 4.2.6.8 and 6.1.1.4)
;
Zn Zn 0.2839 1.4301
;
International Tables for Crystallography
(Vol. C, Tables 4.2.6.8 and 6.1.1.4)
;

loop_
_geom_angle_atom_site_label_1
_geom_angle_atom_site_label_2
_geom_angle_atom_site_label_3
_geom_angle
_geom_angle_site_symmetry_1
_geom_angle_site_symmetry_3
_geom_angle_publ_flag
O8 Tb1 O4 173.83(7) . . ?
O8 Tb1 O6 119.00(7) . . ?
O4 Tb1 O6 64.47(7) . . ?
O8 Tb1 O10 66.76(7) . . ?
O4 Tb1 O10 117.48(7) . . ?
O6 Tb1 O10 111.69(7) . . ?
O8 Tb1 O12 64.08(6) . . ?
O4 Tb1 O12 113.05(6) . . ?
O6 Tb1 O12 173.45(7) . . ?
O10 Tb1 O12 63.51(7) . . ?
O8 Tb1 O2 111.82(7) . . ?
O4 Tb1 O2 64.40(7) . . ?
O6 Tb1 O2 64.25(7) . . ?
O10 Tb1 O2 174.78(6) . . ?
O12 Tb1 O2 120.81(7) . . ?
O8 Tb1 O5 70.05(6) . . ?
O4 Tb1 O5 115.57(6) . . ?
O6 Tb1 O5 58.54(6) . . ?
O10 Tb1 O5 64.12(6) . . ?
O12 Tb1 O5 120.04(6) . . ?
O2 Tb1 O5 110.67(6) . . ?
O8 Tb1 O1 64.95(7) . . ?
O4 Tb1 O1 109.13(7) . . ?
O6 Tb1 O1 115.14(6) . . ?
O10 Tb1 O1 124.17(6) . . ?
O12 Tb1 O1 71.30(6) . . ?
O2 Tb1 O1 57.52(6) . . ?
O5 Tb1 O1 120.12(6) . . ?
O8 Tb1 O11 107.18(6) . . ?
O4 Tb1 O11 67.26(6) . . ?
O6 Tb1 O11 124.45(6) . . ?
O10 Tb1 O11 113.87(6) . . ?
O12 Tb1 O11 57.07(6) . . ?
O2 Tb1 O11 71.33(6) . . ?
O5 Tb1 O11 176.97(6) . . ?
O1 Tb1 O11 58.75(6) . . ?
O8 Tb1 O7 59.31(7) . . ?
O4 Tb1 O7 120.24(7) . . ?
O6 Tb1 O7 68.44(7) . . ?
O10 Tb1 O7 112.68(7) . . ?
O12 Tb1 O7 117.11(6) . . ?
O2 Tb1 O7 63.17(7) . . ?
O5 Tb1 O7 61.89(6) . . ?
O1 Tb1 O7 61.92(6) . . ?
O11 Tb1 O7 118.03(6) . . ?
O8 Tb1 O3 122.06(6) . . ?
O4 Tb1 O3 58.53(6) . . ?
O6 Tb1 O3 109.79(6) . . ?
O10 Tb1 O3 67.62(6) . . ?
O12 Tb1 O3 64.64(6) . . ?
O2 Tb1 O3 116.43(6) . . ?
O5 Tb1 O3 117.18(6) . . ?
O1 Tb1 O3 119.49(6) . . ?
O11 Tb1 O3 62.99(6) . . ?
O7 Tb1 O3 178.22(6) . . ?
O8 Tb1 Zn2 39.15(5) . . ?
O4 Tb1 Zn2 141.54(5) . . ?
O6 Tb1 Zn2 141.21(5) . . ?
O10 Tb1 Zn2 38.17(5) . . ?
O12 Tb1 Zn2 37.33(5) . . ?
O2 Tb1 Zn2 143.35(5) . . ?
O5 Tb1 Zn2 82.86(4) . . ?
O1 Tb1 Zn2 86.04(4) . . ?
O11 Tb1 Zn2 94.19(4) . . ?
O7 Tb1 Zn2 98.16(5) . . ?
O3 Tb1 Zn2 83.12(4) . . ?
N2 Zn1 O2 117.55(9) . . ?
N2 Zn1 N3 85.29(10) . . ?
O2 Zn1 N3 155.25(9) . . ?
N2 Zn1 O6 154.67(9) . . ?
O2 Zn1 O6 75.98(8) . . ?
N3 Zn1 O6 86.87(9) . . ?
N2 Zn1 O4 88.10(9) . . ?
O2 Zn1 O4 75.22(8) . . ?
N3 Zn1 O4 117.49(9) . . ?
O6 Zn1 O4 74.32(7) . . ?
N2 Zn1 N1 83.94(10) . . ?
O2 Zn1 N1 86.28(9) . . ?
N3 Zn1 N1 86.91(10) . . ?
O6 Zn1 N1 119.65(9) . . ?
O4 Zn1 N1 153.63(9) . . ?
N2 Zn1 Tb1 128.95(7) . . ?
O2 Zn1 Tb1 45.62(6) . . ?
N3 Zn1 Tb1 127.78(7) . . ?
O6 Zn1 Tb1 44.42(5) . . ?
O4 Zn1 Tb1 44.28(5) . . ?
N1 Zn1 Tb1 128.68(7) . . ?
O12 Zn2 N5 155.91(9) . . ?
O12 Zn2 O10 75.75(8) . . ?
N5 Zn2 O10 86.66(9) . . ?
O12 Zn2 N6 89.29(9) . . ?
N5 Zn2 N6 83.94(10) . . ?
O10 Zn2 N6 116.60(9) . . ?
O12 Zn2 N4 115.13(9) . . ?
N5 Zn2 N4 87.50(10) . . ?
O10 Zn2 N4 155.88(9) . . ?
N6 Zn2 N4 85.96(10) . . ?
O12 Zn2 O8 74.34(7) . . ?
N5 Zn2 O8 117.85(9) . . ?
O10 Zn2 O8 76.64(8) . . ?
N6 Zn2 O8 156.15(9) . . ?
N4 Zn2 O8 85.53(9) . . ?
O12 Zn2 Tb1 45.64(5) . . ?
N5 Zn2 Tb1 127.65(7) . . ?
O10 Zn2 Tb1 45.51(6) . . ?
N6 Zn2 Tb1 130.86(7) . . ?
N4 Zn2 Tb1 126.08(7) . . ?
O8 Zn2 Tb1 44.00(5) . . ?
C9 O1 C10 117.5(2) . . ?
C9 O1 Tb1 116.52(16) . . ?
C10 O1 Tb1 126.00(18) . . ?
C11 O2 Zn1 129.48(19) . . ?
C11 O2 Tb1 132.93(19) . . ?
Zn1 O2 Tb1 96.74(8) . . ?
C18 O3 C19 118.9(2) . . ?
C18 O3 Tb1 111.32(16) . . ?
C19 O3 Tb1 129.69(17) . . ?
C20 O4 Zn1 130.08(19) . . ?
C20 O4 Tb1 130.36(18) . . ?
Zn1 O4 Tb1 97.18(7) . . ?
C27 O5 C28 118.2(2) . . ?
C27 O5 Tb1 113.17(16) . . ?
C28 O5 Tb1 128.23(18) . . ?
C29 O6 Zn1 129.30(19) . . ?
C29 O6 Tb1 130.04(18) . . ?
Zn1 O6 Tb1 97.88(7) . . ?
C38 O7 C39 118.2(2) . . ?
C38 O7 Tb1 112.70(17) . . ?
C39 O7 Tb1 128.81(19) . . ?
C40 O8 Zn2 130.77(19) . . ?
C40 O8 Tb1 131.58(19) . . ?
Zn2 O8 Tb1 96.85(7) . . ?
C47 O9 C48 116.9(2) . . ?
C49 O10 Zn2 128.99(19) . . ?
C49 O10 Tb1 133.45(18) . . ?
Zn2 O10 Tb1 96.33(8) . . ?
C56 O11 C57 119.3(2) . . ?
C56 O11 Tb1 112.68(16) . . ?
C57 O11 Tb1 127.92(18) . . ?
C58 O12 Zn2 127.67(19) . . ?
C58 O12 Tb1 132.56(18) . . ?
Zn2 O12 Tb1 97.03(7) . . ?
C4 N1 C3 115.1(3) . . ?
C4 N1 Zn1 127.1(2) . . ?
C3 N1 Zn1 116.28(19) . . ?
C13 N2 C12 118.0(3) . . ?
C13 N2 Zn1 125.0(2) . . ?
C12 N2 Zn1 116.63(18) . . ?
C22 N3 C21 115.0(3) . . ?
C22 N3 Zn1 127.5(2) . . ?
C21 N3 Zn1 116.88(19) . . ?
C33 N4 C32 117.4(3) . . ?
C33 N4 Zn2 126.6(2) . . ?
C32 N4 Zn2 114.45(19) . . ?
C42 N5 C41 116.2(3) . . ?
C42 N5 Zn2 127.0(2) . . ?
C41 N5 Zn2 115.1(2) . . ?
C51 N6 C50 115.5(3) . . ?
C51 N6 Zn2 126.4(2) . . ?
C50 N6 Zn2 117.65(19) . . ?
O15 N7 O14 123.0(4) . . ?
O15 N7 O13 117.7(5) . . ?
O14 N7 O13 119.2(5) . . ?
C2 C1 H1A 109.5 . . ?
C2 C1 H1B 109.5 . . ?
H1A C1 H1B 109.5 . . ?
C2 C1 H1C 109.5 . . ?
H1A C1 H1C 109.5 . . ?
H1B C1 H1C 109.5 . . ?
C12 C2 C3 109.7(3) . . ?
C12 C2 C21 109.6(3) . . ?
C3 C2 C21 112.7(3) . . ?
C12 C2 C1 109.9(3) . . ?
C3 C2 C1 106.6(2) . . ?
C21 C2 C1 108.2(3) . . ?
N1 C3 C2 111.9(2) . . ?
N1 C3 H3A 109.2 . . ?
C2 C3 H3A 109.2 . . ?
N1 C3 H3B 109.2 . . ?
C2 C3 H3B 109.2 . . ?
H3A C3 H3B 107.9 . . ?
N1 C4 C5 125.6(3) . . ?
N1 C4 H4 117.2 . . ?
C5 C4 H4 117.2 . . ?
C6 C5 C11 120.2(3) . . ?
C6 C5 C4 115.1(3) . . ?
C11 C5 C4 124.7(3) . . ?
C7 C6 C5 119.7(3) . . ?
C7 C6 H6 120.2 . . ?
C5 C6 H6 120.2 . . ?
C6 C7 C8 121.0(3) . . ?
C6 C7 H7 119.5 . . ?
C8 C7 H7 119.5 . . ?
C9 C8 C7 120.0(3) . . ?
C9 C8 H8 120.0 . . ?
C7 C8 H8 120.0 . . ?
C8 C9 O1 125.7(3) . . ?
C8 C9 C11 120.9(3) . . ?
O1 C9 C11 113.4(3) . . ?
O1 C10 H10A 109.5 . . ?
O1 C10 H10B 109.5 . . ?
H10A C10 H10B 109.5 . . ?
O1 C10 H10C 109.5 . . ?
H10A C10 H10C 109.5 . . ?
H10B C10 H10C 109.5 . . ?
O2 C11 C9 117.0(3) . . ?
O2 C11 C5 124.8(3) . . ?
C9 C11 C5 118.2(3) . . ?
C2 C12 N2 113.3(2) . . ?
C2 C12 H12A 108.9 . . ?
N2 C12 H12A 108.9 . . ?
C2 C12 H12B 108.9 . . ?
N2 C12 H12B 108.9 . . ?
H12A C12 H12B 107.7 . . ?
N2 C13 C14 128.6(3) . . ?
N2 C13 H13 115.7 . . ?
C14 C13 H13 115.7 . . ?
C15 C14 C20 117.5(3) . . ?
C15 C14 C13 116.4(3) . . ?
C20 C14 C13 126.0(3) . . ?
C14 C15 C16 121.4(3) . . ?
C14 C15 H15 119.3 . . ?
C16 C15 H15 119.3 . . ?
C17 C16 C15 122.2(3) . . ?
C17 C16 H16 118.9 . . ?
C15 C16 H16 118.9 . . ?
C18 C17 C16 117.3(3) . . ?
C18 C17 H17 121.3 . . ?
C16 C17 H17 121.3 . . ?
C17 C18 O3 123.0(3) . . ?
C17 C18 C20 122.0(3) . . ?
O3 C18 C20 115.0(2) . . ?
O3 C19 H19A 109.5 . . ?
O3 C19 H19B 109.5 . . ?
H19A C19 H19B 109.5 . . ?
O3 C19 H19C 109.5 . . ?
H19A C19 H19C 109.5 . . ?
H19B C19 H19C 109.5 . . ?
O4 C20 C14 121.9(3) . . ?
O4 C20 C18 118.6(3) . . ?
C14 C20 C18 119.5(2) . . ?
N3 C21 C2 113.5(2) . . ?
N3 C21 H21A 108.9 . . ?
C2 C21 H21A 108.9 . . ?
N3 C21 H21B 108.9 . . ?
C2 C21 H21B 108.9 . . ?
H21A C21 H21B 107.7 . . ?
N3 C22 C23 126.7(3) . . ?
N3 C22 H22 116.7 . . ?
C23 C22 H22 116.7 . . ?
C24 C23 C29 118.8(3) . . ?
C24 C23 C22 115.5(3) . . ?
C29 C23 C22 125.6(3) . . ?
C25 C24 C23 120.5(3) . . ?
C25 C24 H24 119.8 . . ?
C23 C24 H24 119.8 . . ?
C24 C25 C26 121.3(3) . . ?
C24 C25 H25 119.4 . . ?
C26 C25 H25 119.4 . . ?
C27 C26 C25 119.1(3) . . ?
C27 C26 H26 120.5 . . ?
C25 C26 H26 120.5 . . ?
C26 C27 O5 124.2(3) . . ?
C26 C27 C29 121.4(3) . . ?
O5 C27 C29 114.4(2) . . ?
O5 C28 H28A 109.5 . . ?
O5 C28 H28B 109.5 . . ?
H28A C28 H28B 109.5 . . ?
O5 C28 H28C 109.5 . . ?
H28A C28 H28C 109.5 . . ?
H28B C28 H28C 109.5 . . ?
O6 C29 C23 123.6(3) . . ?
O6 C29 C27 117.4(3) . . ?
C23 C29 C27 119.0(3) . . ?
C31 C30 H30A 109.5 . . ?
C31 C30 H30B 109.5 . . ?
H30A C30 H30B 109.5 . . ?
C31 C30 H30C 109.5 . . ?
H30A C30 H30C 109.5 . . ?
H30B C30 H30C 109.5 . . ?
C50 C31 C41 109.3(3) . . ?
C50 C31 C32 112.0(3) . . ?
C41 C31 C32 110.3(3) . . ?
C50 C31 C30 107.1(3) . . ?
C41 C31 C30 108.8(3) . . ?
C32 C31 C30 109.2(3) . . ?
N4 C32 C31 113.4(3) . . ?
N4 C32 H32A 108.9 . . ?
C31 C32 H32A 108.9 . . ?
N4 C32 H32B 108.9 . . ?
C31 C32 H32B 108.9 . . ?
H32A C32 H32B 107.7 . . ?
N4 C33 C34 128.1(3) . . ?
N4 C33 H33 116.0 . . ?
C34 C33 H33 116.0 . . ?
C35 C34 C40 118.3(3) . . ?
C35 C34 C33 117.2(3) . . ?
C40 C34 C33 124.5(3) . . ?
C36 C35 C34 121.6(3) . . ?
C36 C35 H35 119.2 . . ?
C34 C35 H35 119.2 . . ?
C35 C36 C37 120.9(3) . . ?
C35 C36 H36 119.5 . . ?
C37 C36 H36 119.5 . . ?
C38 C37 C36 118.7(3) . . ?
C38 C37 H37 120.6 . . ?
C36 C37 H37 120.6 . . ?
O7 C38 C37 123.6(3) . . ?
O7 C38 C40 114.5(3) . . ?
C37 C38 C40 121.9(3) . . ?
O7 C39 H39A 109.5 . . ?
O7 C39 H39B 109.5 . . ?
H39A C39 H39B 109.5 . . ?
O7 C39 H39C 109.5 . . ?
H39A C39 H39C 109.5 . . ?
H39B C39 H39C 109.5 . . ?
O8 C40 C34 122.9(3) . . ?
O8 C40 C38 118.6(3) . . ?
C34 C40 C38 118.5(3) . . ?
N5 C41 C31 113.7(2) . . ?
N5 C41 H41A 108.8 . . ?
C31 C41 H41A 108.8 . . ?
N5 C41 H41B 108.8 . . ?
C31 C41 H41B 108.8 . . ?
H41A C41 H41B 107.7 . . ?
N5 C42 C43 127.1(3) . . ?
N5 C42 H42 116.5 . . ?
C43 C42 H42 116.5 . . ?
C44 C43 C49 119.5(3) . . ?
C44 C43 C42 116.1(3) . . ?
C49 C43 C42 124.4(3) . . ?
C45 C44 C43 120.9(3) . . ?
C45 C44 H44 119.5 . . ?
C43 C44 H44 119.5 . . ?
C44 C45 C46 120.0(3) . . ?
C44 C45 H45 120.0 . . ?
C46 C45 H45 120.0 . . ?
C47 C46 C45 120.6(3) . . ?
C47 C46 H46 119.7 . . ?
C45 C46 H46 119.7 . . ?
C46 C47 O9 125.7(3) . . ?
C46 C47 C49 120.7(3) . . ?
O9 C47 C49 113.7(3) . . ?
O9 C48 H48A 109.5 . . ?
O9 C48 H48B 109.5 . . ?
H48A C48 H48B 109.5 . . ?
O9 C48 H48C 109.5 . . ?
H48A C48 H48C 109.5 . . ?
H48B C48 H48C 109.5 . . ?
O10 C49 C47 118.1(3) . . ?
O10 C49 C43 123.8(3) . . ?
C47 C49 C43 118.1(3) . . ?
N6 C50 C31 110.2(3) . . ?
N6 C50 H50A 109.6 . . ?
C31 C50 H50A 109.6 . . ?
N6 C50 H50B 109.6 . . ?
C31 C50 H50B 109.6 . . ?
H50A C50 H50B 108.1 . . ?
N6 C51 C52 125.4(3) . . ?
N6 C51 H51 117.3 . . ?
C52 C51 H51 117.3 . . ?
C53 C52 C58 119.4(3) . . ?
C53 C52 C51 114.1(3) . . ?
C58 C52 C51 126.4(2) . . ?
C54 C53 C52 119.2(3) . . ?
C54 C53 H53 120.4 . . ?
C52 C53 H53 120.4 . . ?
C53 C54 C55 122.2(3) . . ?
C53 C54 H54 118.9 . . ?
C55 C54 H54 118.9 . . ?
C56 C55 C54 119.4(3) . . ?
C56 C55 H55 120.3 . . ?
C54 C55 H55 120.3 . . ?
C55 C56 O11 124.8(3) . . ?
C55 C56 C58 119.8(3) . . ?
O11 C56 C58 115.4(2) . . ?
O11 C57 H57A 109.5 . . ?
O11 C57 H57B 109.5 . . ?
H57A C57 H57B 109.5 . . ?
O11 C57 H57C 109.5 . . ?
H57A C57 H57C 109.5 . . ?
H57B C57 H57C 109.5 . . ?
O12 C58 C56 115.6(3) . . ?
O12 C58 C52 124.5(3) . . ?
C56 C58 C52 119.9(2) . . ?
O16 C60 C67 106.5(8) . . ?
O16 C60 H60A 110.4 . . ?
C67 C60 H60A 110.4 . . ?
O16 C60 H60B 110.4 . . ?
C67 C60 H60B 110.4 . . ?
H60A C60 H60B 108.6 . . ?
C62 C61 H61A 109.5 . . ?
C62 C61 H61B 109.5 . . ?
H61A C61 H61B 109.5 . . ?
C62 C61 H61C 109.5 . . ?
H61A C61 H61C 109.5 . . ?
H61B C61 H61C 109.5 . . ?
C61 C62 O17 92.9(14) . . ?
C61 C62 H62A 113.1 . . ?
O17 C62 H62A 113.1 . . ?
C61 C62 H62B 113.1 . . ?
O17 C62 H62B 113.1 . . ?
H62A C62 H62B 110.5 . . ?
C64 C63 H63A 109.5 . . ?
C64 C63 H63B 109.5 . . ?
H63A C63 H63B 109.5 . . ?
C64 C63 H63C 109.5 . . ?
H63A C63 H63C 109.5 . . ?
H63B C63 H63C 109.5 . . ?
O18 C64 C63 109.3(6) . . ?
O18 C64 H64A 109.8 . . ?
C63 C64 H64A 109.8 . . ?
O18 C64 H64B 109.8 . . ?
C63 C64 H64B 109.8 . . ?
H64A C64 H64B 108.3 . . ?
C66 C65 H65A 109.5 . . ?
C66 C65 H65B 109.5 . . ?
H65A C65 H65B 109.5 . . ?
C66 C65 H65C 109.5 . . ?
H65A C65 H65C 109.5 . . ?
H65B C65 H65C 109.5 . . ?
C65 C66 O19 111.6(7) . . ?
C65 C66 H66A 109.3 . . ?
O19 C66 H66A 109.3 . . ?
C65 C66 H66B 109.3 . . ?
O19 C66 H66B 109.3 . . ?
H66A C66 H66B 108.0 . . ?
C60 C67 H67A 109.5 . . ?
C60 C67 H67B 109.5 . . ?
H67A C67 H67B 109.5 . . ?
C60 C67 H67C 109.5 . . ?
H67A C67 H67C 109.5 . . ?
H67B C67 H67C 109.5 . . ?

loop_
_geom_bond_atom_site_label_1
_geom_bond_atom_site_label_2
_geom_bond_distance
_geom_bond_site_symmetry_2
_geom_bond_publ_flag
Tb1 O8 2.374(2) . ?
Tb1 O4 2.402(2) . ?
Tb1 O6 2.4122(19) . ?
Tb1 O10 2.435(2) . ?
Tb1 O12 2.4447(19) . ?
Tb1 O2 2.457(2) . ?
Tb1 O5 2.831(2) . ?
Tb1 O1 2.853(2) . ?
Tb1 O11 2.887(2) . ?
Tb1 O7 2.895(2) . ?
Tb1 O3 2.920(2) . ?
Tb1 Zn2 3.3935(4) . ?
Zn1 N2 2.092(3) . ?
Zn1 O2 2.099(2) . ?
Zn1 N3 2.105(2) . ?
Zn1 O6 2.108(2) . ?
Zn1 O4 2.144(2) . ?
Zn1 N1 2.172(3) . ?
Zn2 O12 2.073(2) . ?
Zn2 N5 2.099(3) . ?
Zn2 O10 2.110(2) . ?
Zn2 N6 2.124(2) . ?
Zn2 N4 2.126(3) . ?
Zn2 O8 2.158(2) . ?
O1 C9 1.407(4) . ?
O1 C10 1.439(4) . ?
O2 C11 1.318(4) . ?
O3 C18 1.357(4) . ?
O3 C19 1.468(4) . ?
O4 C20 1.286(3) . ?
O5 C27 1.383(4) . ?
O5 C28 1.414(4) . ?
O6 C29 1.297(3) . ?
O7 C38 1.369(4) . ?
O7 C39 1.453(4) . ?
O8 C40 1.308(3) . ?
O9 C47 1.381(4) . ?
O9 C48 1.421(4) . ?
O10 C49 1.316(3) . ?
O11 C56 1.393(4) . ?
O11 C57 1.433(4) . ?
O12 C58 1.286(3) . ?
O13 N7 1.249(5) . ?
O14 N7 1.227(5) . ?
O15 N7 1.223(5) . ?
O16 C60 1.459(9) . ?
O17 C62 1.46(3) . ?
O18 C64 1.427(9) . ?
O19 C66 1.448(9) . ?
N1 C4 1.286(4) . ?
N1 C3 1.488(4) . ?
N2 C13 1.262(4) . ?
N2 C12 1.516(4) . ?
N3 C22 1.260(4) . ?
N3 C21 1.486(4) . ?
N4 C33 1.280(4) . ?
N4 C32 1.498(4) . ?
N5 C42 1.278(4) . ?
N5 C41 1.480(4) . ?
N6 C51 1.246(4) . ?
N6 C50 1.489(4) . ?
C1 C2 1.567(4) . ?
C1 H1A 0.9800 . ?
C1 H1B 0.9800 . ?
C1 H1C 0.9800 . ?
C2 C12 1.512(4) . ?
C2 C3 1.530(4) . ?
C2 C21 1.539(5) . ?
C3 H3A 0.9900 . ?
C3 H3B 0.9900 . ?
C4 C5 1.456(4) . ?
C4 H4 0.9500 . ?
C5 C6 1.418(5) . ?
C5 C11 1.452(4) . ?
C6 C7 1.375(5) . ?
C6 H6 0.9500 . ?
C7 C8 1.440(5) . ?
C7 H7 0.9500 . ?
C8 C9 1.382(4) . ?
C8 H8 0.9500 . ?
C9 C11 1.419(4) . ?
C10 H10A 0.9800 . ?
C10 H10B 0.9800 . ?
C10 H10C 0.9800 . ?
C12 H12A 0.9900 . ?
C12 H12B 0.9900 . ?
C13 C14 1.492(4) . ?
C13 H13 0.9500 . ?
C14 C15 1.388(4) . ?
C14 C20 1.403(4) . ?
C15 C16 1.399(5) . ?
C15 H15 0.9500 . ?
C16 C17 1.388(5) . ?
C16 H16 0.9500 . ?
C17 C18 1.358(4) . ?
C17 H17 0.9500 . ?
C18 C20 1.450(4) . ?
C19 H19A 0.9800 . ?
C19 H19B 0.9800 . ?
C19 H19C 0.9800 . ?
C21 H21A 0.9900 . ?
C21 H21B 0.9900 . ?
C22 C23 1.440(4) . ?
C22 H22 0.9500 . ?
C23 C24 1.402(4) . ?
C23 C29 1.417(4) . ?
C24 C25 1.372(5) . ?
C24 H24 0.9500 . ?
C25 C26 1.408(5) . ?
C25 H25 0.9500 . ?
C26 C27 1.359(4) . ?
C26 H26 0.9500 . ?
C27 C29 1.418(4) . ?
C28 H28A 0.9800 . ?
C28 H28B 0.9800 . ?
C28 H28C 0.9800 . ?
C30 C31 1.563(4) . ?
C30 H30A 0.9800 . ?
C30 H30B 0.9800 . ?
C30 H30C 0.9800 . ?
C31 C50 1.517(4) . ?
C31 C41 1.525(4) . ?
C31 C32 1.551(5) . ?
C32 H32A 0.9900 . ?
C32 H32B 0.9900 . ?
C33 C34 1.484(5) . ?
C33 H33 0.9500 . ?
C34 C35 1.408(4) . ?
C34 C40 1.410(4) . ?
C35 C36 1.390(5) . ?
C35 H35 0.9500 . ?
C36 C37 1.399(5) . ?
C36 H36 0.9500 . ?
C37 C38 1.367(4) . ?
C37 H37 0.9500 . ?
C38 C40 1.450(4) . ?
C39 H39A 0.9800 . ?
C39 H39B 0.9800 . ?
C39 H39C 0.9800 . ?
C41 H41A 0.9900 . ?
C41 H41B 0.9900 . ?
C42 C43 1.449(5) . ?
C42 H42 0.9500 . ?
C43 C44 1.411(5) . ?
C43 C49 1.426(4) . ?
C44 C45 1.370(5) . ?
C44 H44 0.9500 . ?
C45 C46 1.404(5) . ?
C45 H45 0.9500 . ?
C46 C47 1.378(4) . ?
C46 H46 0.9500 . ?
C47 C49 1.422(4) . ?
C48 H48A 0.9800 . ?
C48 H48B 0.9800 . ?
C48 H48C 0.9800 . ?
C50 H50A 0.9900 . ?
C50 H50B 0.9900 . ?
C51 C52 1.464(4) . ?
C51 H51 0.9500 . ?
C52 C53 1.379(4) . ?
C52 C58 1.437(4) . ?
C53 C54 1.376(5) . ?
C53 H53 0.9500 . ?
C54 C55 1.428(5) . ?
C54 H54 0.9500 . ?
C55 C56 1.347(4) . ?
C55 H55 0.9500 . ?
C56 C58 1.421(4) . ?
C57 H57A 0.9800 . ?
C57 H57B 0.9800 . ?
C57 H57C 0.9800 . ?
C60 C67 1.426(13) . ?
C60 H60A 0.9900 . ?
C60 H60B 0.9900 . ?
C61 C62 1.363(16) . ?
C61 H61A 0.9800 . ?
C61 H61B 0.9800 . ?
C61 H61C 0.9800 . ?
C62 H62A 0.9900 . ?
C62 H62B 0.9900 . ?
C63 C64 1.464(9) . ?
C63 H63A 0.9800 . ?
C63 H63B 0.9800 . ?
C63 H63C 0.9800 . ?
C64 H64A 0.9900 . ?
C64 H64B 0.9900 . ?
C65 C66 1.396(9) . ?
C65 H65A 0.9800 . ?
C65 H65B 0.9800 . ?
C65 H65C 0.9800 . ?
C66 H66A 0.9900 . ?
C66 H66B 0.9900 . ?
C67 H67A 0.9800 . ?
C67 H67B 0.9800 . ?
C67 H67C 0.9800 . ?

loop_
_geom_torsion_atom_site_label_1
_geom_torsion_atom_site_label_2
_geom_torsion_atom_site_label_3
_geom_torsion_atom_site_label_4
_geom_torsion
_geom_torsion_site_symmetry_1
_geom_torsion_site_symmetry_2
_geom_torsion_site_symmetry_3
_geom_torsion_site_symmetry_4
_geom_torsion_publ_flag
C4 N1 C3 C2 -133.1(3) . . . . ?
Zn1 N1 C3 C2 33.7(3) . . . . ?
C12 C2 C3 N1 41.8(3) . . . . ?
C21 C2 C3 N1 -80.6(3) . . . . ?
C1 C2 C3 N1 160.8(3) . . . . ?
C3 N1 C4 C5 -179.1(3) . . . . ?
Zn1 N1 C4 C5 15.8(5) . . . . ?
N1 C4 C5 C6 174.4(3) . . . . ?
N1 C4 C5 C11 -3.7(5) . . . . ?
C11 C5 C6 C7 1.3(6) . . . . ?
C4 C5 C6 C7 -176.8(4) . . . . ?
C5 C6 C7 C8 -0.3(7) . . . . ?
C6 C7 C8 C9 -1.0(6) . . . . ?
C7 C8 C9 O1 179.5(3) . . . . ?
C7 C8 C9 C11 1.2(5) . . . . ?
C10 O1 C9 C8 11.6(4) . . . . ?
Tb1 O1 C9 C8 -168.4(3) . . . . ?
C10 O1 C9 C11 -169.9(3) . . . . ?
Tb1 O1 C9 C11 10.1(3) . . . . ?
Zn1 O2 C11 C9 176.23(19) . . . . ?
Tb1 O2 C11 C9 -16.9(4) . . . . ?
Zn1 O2 C11 C5 -3.9(4) . . . . ?
Tb1 O2 C11 C5 163.0(2) . . . . ?
C8 C9 C11 O2 179.8(3) . . . . ?
O1 C9 C11 O2 1.2(4) . . . . ?
C8 C9 C11 C5 -0.1(4) . . . . ?
O1 C9 C11 C5 -178.7(3) . . . . ?
C6 C5 C11 O2 179.0(3) . . . . ?
C4 C5 C11 O2 -3.0(5) . . . . ?
C6 C5 C11 C9 -1.1(5) . . . . ?
C4 C5 C11 C9 176.9(3) . . . . ?
C3 C2 C12 N2 -82.3(3) . . . . ?
C21 C2 C12 N2 42.0(4) . . . . ?
C1 C2 C12 N2 160.8(3) . . . . ?
C13 N2 C12 C2 -142.2(3) . . . . ?
Zn1 N2 C12 C2 32.0(4) . . . . ?
C12 N2 C13 C14 178.4(3) . . . . ?
Zn1 N2 C13 C14 4.8(5) . . . . ?
N2 C13 C14 C15 -179.9(3) . . . . ?
N2 C13 C14 C20 -2.5(5) . . . . ?
C20 C14 C15 C16 0.4(5) . . . . ?
C13 C14 C15 C16 178.1(3) . . . . ?
C14 C15 C16 C17 0.6(6) . . . . ?
C15 C16 C17 C18 -0.8(6) . . . . ?
C16 C17 C18 O3 179.9(3) . . . . ?
C16 C17 C18 C20 0.1(5) . . . . ?
C19 O3 C18 C17 12.0(4) . . . . ?
Tb1 O3 C18 C17 -164.4(3) . . . . ?
C19 O3 C18 C20 -168.2(3) . . . . ?
Tb1 O3 C18 C20 15.5(3) . . . . ?
Zn1 O4 C20 C14 -3.6(4) . . . . ?
Tb1 O4 C20 C14 154.7(2) . . . . ?
Zn1 O4 C20 C18 176.54(19) . . . . ?
Tb1 O4 C20 C18 -25.1(4) . . . . ?
C15 C14 C20 O4 179.0(3) . . . . ?
C13 C14 C20 O4 1.6(5) . . . . ?
C15 C14 C20 C18 -1.1(4) . . . . ?
C13 C14 C20 C18 -178.5(3) . . . . ?
C17 C18 C20 O4 -179.3(3) . . . . ?
O3 C18 C20 O4 0.9(4) . . . . ?
C17 C18 C20 C14 0.9(5) . . . . ?
O3 C18 C20 C14 -179.0(3) . . . . ?
C22 N3 C21 C2 -139.9(3) . . . . ?
Zn1 N3 C21 C2 32.0(3) . . . . ?
C12 C2 C21 N3 -80.4(3) . . . . ?
C3 C2 C21 N3 42.1(3) . . . . ?
C1 C2 C21 N3 159.8(2) . . . . ?
C21 N3 C22 C23 179.3(3) . . . . ?
Zn1 N3 C22 C23 8.4(5) . . . . ?
N3 C22 C23 C24 174.9(3) . . . . ?
N3 C22 C23 C29 -3.9(5) . . . . ?
C29 C23 C24 C25 0.6(5) . . . . ?
C22 C23 C24 C25 -178.3(3) . . . . ?
C23 C24 C25 C26 -0.7(5) . . . . ?
C24 C25 C26 C27 -0.5(5) . . . . ?
C25 C26 C27 O5 179.8(3) . . . . ?
C25 C26 C27 C29 1.9(4) . . . . ?
C28 O5 C27 C26 12.5(4) . . . . ?
Tb1 O5 C27 C26 -160.8(2) . . . . ?
C28 O5 C27 C29 -169.4(3) . . . . ?
Tb1 O5 C27 C29 17.3(3) . . . . ?
Zn1 O6 C29 C23 -1.0(4) . . . . ?
Tb1 O6 C29 C23 155.8(2) . . . . ?
Zn1 O6 C29 C27 179.34(18) . . . . ?
Tb1 O6 C29 C27 -23.9(4) . . . . ?
C24 C23 C29 O6 -178.9(3) . . . . ?
C22 C23 C29 O6 -0.2(5) . . . . ?
C24 C23 C29 C27 0.7(4) . . . . ?
C22 C23 C29 C27 179.5(3) . . . . ?
C26 C27 C29 O6 177.7(3) . . . . ?
O5 C27 C29 O6 -0.5(4) . . . . ?
C26 C27 C29 C23 -2.0(4) . . . . ?
O5 C27 C29 C23 179.9(2) . . . . ?
C33 N4 C32 C31 -132.6(3) . . . . ?
Zn2 N4 C32 C31 34.0(3) . . . . ?
C50 C31 C32 N4 -83.2(3) . . . . ?
C41 C31 C32 N4 38.8(3) . . . . ?
C30 C31 C32 N4 158.3(3) . . . . ?
C32 N4 C33 C34 176.5(3) . . . . ?
Zn2 N4 C33 C34 11.7(5) . . . . ?
N4 C33 C34 C35 179.2(3) . . . . ?
N4 C33 C34 C40 -1.2(5) . . . . ?
C40 C34 C35 C36 1.0(5) . . . . ?
C33 C34 C35 C36 -179.4(3) . . . . ?
C34 C35 C36 C37 0.6(6) . . . . ?
C35 C36 C37 C38 -1.1(5) . . . . ?
C39 O7 C38 C37 5.1(4) . . . . ?
Tb1 O7 C38 C37 -169.2(3) . . . . ?
C39 O7 C38 C40 -175.6(3) . . . . ?
Tb1 O7 C38 C40 10.1(3) . . . . ?
C36 C37 C38 O7 179.3(3) . . . . ?
C36 C37 C38 C40 0.1(5) . . . . ?
Zn2 O8 C40 C34 -6.9(4) . . . . ?
Tb1 O8 C40 C34 160.5(2) . . . . ?
Zn2 O8 C40 C38 173.07(19) . . . . ?
Tb1 O8 C40 C38 -19.6(4) . . . . ?
C35 C34 C40 O8 178.0(3) . . . . ?
C33 C34 C40 O8 -1.6(5) . . . . ?
C35 C34 C40 C38 -1.9(4) . . . . ?
C33 C34 C40 C38 178.4(3) . . . . ?
O7 C38 C40 O8 2.2(4) . . . . ?
C37 C38 C40 O8 -178.5(3) . . . . ?
O7 C38 C40 C34 -177.9(3) . . . . ?
C37 C38 C40 C34 1.5(4) . . . . ?
C42 N5 C41 C31 -130.1(3) . . . . ?
Zn2 N5 C41 C31 36.1(3) . . . . ?
C50 C31 C41 N5 41.3(4) . . . . ?
C32 C31 C41 N5 -82.2(3) . . . . ?
C30 C31 C41 N5 158.0(3) . . . . ?
C41 N5 C42 C43 178.0(3) . . . . ?
Zn2 N5 C42 C43 13.7(5) . . . . ?
N5 C42 C43 C44 178.0(3) . . . . ?
N5 C42 C43 C49 -2.3(5) . . . . ?
C49 C43 C44 C45 0.9(5) . . . . ?
C42 C43 C44 C45 -179.4(4) . . . . ?
C43 C44 C45 C46 0.7(6) . . . . ?
C44 C45 C46 C47 -0.4(6) . . . . ?
C45 C46 C47 O9 178.1(3) . . . . ?
C45 C46 C47 C49 -1.5(5) . . . . ?
C48 O9 C47 C46 7.1(4) . . . . ?
C48 O9 C47 C49 -173.2(3) . . . . ?
Zn2 O10 C49 C47 174.02(19) . . . . ?
Tb1 O10 C49 C47 -21.8(4) . . . . ?
Zn2 O10 C49 C43 -6.9(4) . . . . ?
Tb1 O10 C49 C43 157.3(2) . . . . ?
C46 C47 C49 O10 -177.8(3) . . . . ?
O9 C47 C49 O10 2.5(4) . . . . ?
C46 C47 C49 C43 3.1(4) . . . . ?
O9 C47 C49 C43 -176.6(3) . . . . ?
C44 C43 C49 O10 178.2(3) . . . . ?
C42 C43 C49 O10 -1.5(5) . . . . ?
C44 C43 C49 C47 -2.7(5) . . . . ?
C42 C43 C49 C47 177.6(3) . . . . ?
C51 N6 C50 C31 -137.8(3) . . . . ?
Zn2 N6 C50 C31 34.8(3) . . . . ?
C41 C31 C50 N6 -82.1(3) . . . . ?
C32 C31 C50 N6 40.5(4) . . . . ?
C30 C31 C50 N6 160.2(3) . . . . ?
C50 N6 C51 C52 178.1(3) . . . . ?
Zn2 N6 C51 C52 6.3(4) . . . . ?
N6 C51 C52 C53 178.3(3) . . . . ?
N6 C51 C52 C58 -2.7(5) . . . . ?
C58 C52 C53 C54 0.2(4) . . . . ?
C51 C52 C53 C54 179.2(3) . . . . ?
C52 C53 C54 C55 0.4(5) . . . . ?
C53 C54 C55 C56 -0.7(5) . . . . ?
C54 C55 C56 O11 179.0(3) . . . . ?
C54 C55 C56 C58 0.4(5) . . . . ?
C57 O11 C56 C55 13.8(4) . . . . ?
Tb1 O11 C56 C55 -162.5(3) . . . . ?
C57 O11 C56 C58 -167.6(3) . . . . ?
Tb1 O11 C56 C58 16.1(3) . . . . ?
Zn2 O12 C58 C56 176.89(18) . . . . ?
Tb1 O12 C58 C56 -26.4(4) . . . . ?
Zn2 O12 C58 C52 -3.6(4) . . . . ?
Tb1 O12 C58 C52 153.2(2) . . . . ?
C55 C56 C58 O12 179.7(3) . . . . ?
O11 C56 C58 O12 1.0(4) . . . . ?
C55 C56 C58 C52 0.2(4) . . . . ?
O11 C56 C58 C52 -178.5(2) . . . . ?
C53 C52 C58 O12 -180.0(3) . . . . ?
C51 C52 C58 O12 1.1(5) . . . . ?
C53 C52 C58 C56 -0.4(4) . . . . ?
C51 C52 C58 C56 -179.4(3) . . . . ?
